data_7124040
loop_
_publ_author_name
'Deolka, Shubham'
'Tarannam, Naziha'
'Fayzullin, Robert R.'
'Kozuch, Sebastian'
'Khaskin, Eugene'

_publ_section_title
;
 Unusual Rearrangement of Modified PNP Ligand based Ru Complexes Relevant
 to Alcohol Dehydrogenation Catalysis
;
_journal_name_full 'Chemical Communications'
_journal_paper_doi 10.1039/C9CC06024C
_journal_year 2019
_chemical_formula_moiety 'C104 H160 N8 O4 P8 Ru4, 2(C6 H6)'
_chemical_formula_sum 'C116 H172 N8 O4 P8 Ru4'
_chemical_formula_weight 2394.65
_space_group_crystal_system triclinic
_space_group_IT_number 2
_space_group_name_Hall '-P 1'
_space_group_name_H-M_alt 'P -1'
_symmetry_space_group_name_Hall '-P 1'
_symmetry_space_group_name_H-M 'P -1'
_atom_sites_solution_hydrogens mixed
_audit_creation_method SHELXL-2018/3
_audit_update_record
;
2019-01-14 deposited with the CCDC.    2019-08-21 downloaded from the CCDC.
;
_cell_angle_alpha 93.9991(12)
_cell_angle_beta 94.2369(12)
_cell_angle_gamma 98.3955(12)
_cell_formula_units_Z 1
_cell_length_a 10.94363(16)
_cell_length_b 14.5049(2)
_cell_length_c 19.0279(3)
_cell_measurement_reflns_used 101338
_cell_measurement_temperature 93(2)
_cell_measurement_theta_max 34.1690
_cell_measurement_theta_min 2.2680
_cell_volume 2969.94(8)
_computing_cell_refinement 'CrysAlisPro 1.171.39.46 (Rigaku OD, 2018)'
_computing_data_collection 'CrysAlisPro 1.171.39.46 (Rigaku OD, 2018)'
_computing_data_reduction 'CrysAlisPro 1.171.39.46 (Rigaku OD, 2018)'
_computing_molecular_graphics
;
WinGX (Farrugia, 2012); Olex2 (Dolomanov et al., 2009);
ORTEP-3 (Farrugia, 2012); PLATON (Spek, 2009)
;
_computing_publication_material 'enCIFer (Allen, 2004)'
_computing_structure_refinement 'SHELXL-2018/3 (Sheldrick, 2015)'
_computing_structure_solution 'SHELXT-2018/2 (Sheldrick, 2015)'
_diffrn_ambient_temperature 93(2)
_diffrn_measured_fraction_theta_full 0.999
_diffrn_measured_fraction_theta_max 0.993
_diffrn_measurement_device_type 'XtaLAB Pro: Kappa dual offset/far'
_diffrn_measurement_method '\w scans'
_diffrn_radiation_probe x-ray
_diffrn_radiation_type MoK\a
_diffrn_radiation_wavelength 0.71073
_diffrn_reflns_av_R_equivalents 0.0604
_diffrn_reflns_av_unetI/netI 0.0294
_diffrn_reflns_Laue_measured_fraction_full 0.999
_diffrn_reflns_Laue_measured_fraction_max 0.993
_diffrn_reflns_limit_h_max 16
_diffrn_reflns_limit_h_min -16
_diffrn_reflns_limit_k_max 22
_diffrn_reflns_limit_k_min -22
_diffrn_reflns_limit_l_max 28
_diffrn_reflns_limit_l_min -29
_diffrn_reflns_number 200131
_diffrn_reflns_point_group_measured_fraction_full 0.999
_diffrn_reflns_point_group_measured_fraction_max 0.993
_diffrn_reflns_theta_full 25.242
_diffrn_reflns_theta_max 32.997
_diffrn_reflns_theta_min 1.888
_diffrn_source 'microfocus sealed X-ray tube'
_exptl_absorpt_coefficient_mu 0.659
_exptl_absorpt_correction_T_max 1.000
_exptl_absorpt_correction_T_min 0.721
_exptl_absorpt_correction_type gaussian
_exptl_absorpt_process_details
;
CrysAlisPro 1.171.39.46 (Rigaku Oxford Diffraction, 2018).
Numerical absorption correction based on gaussian integration over
a multifaceted crystal model. Empirical absorption correction using
spherical harmonics, frame scaling and detector area scaling,
implemented in SCALE3 ABSPACK scaling algorithm.
;
_exptl_crystal_colour orange
_exptl_crystal_density_diffrn 1.339
_exptl_crystal_description plank
_exptl_crystal_F_000 1252
_exptl_crystal_recrystallization_method 'the sample was obtained during the reaction from a benzene solution'
_exptl_crystal_size_max 0.130
_exptl_crystal_size_mid 0.099
_exptl_crystal_size_min 0.046
_refine_diff_density_max 1.408
_refine_diff_density_min -0.701
_refine_diff_density_rms 0.073
_refine_ls_extinction_method none
_refine_ls_goodness_of_fit_ref 1.047
_refine_ls_hydrogen_treatment mixed
_refine_ls_matrix_type full
_refine_ls_number_parameters 704
_refine_ls_number_reflns 22235
_refine_ls_number_restraints 253
_refine_ls_restrained_S_all 1.044
_refine_ls_R_factor_all 0.0317
_refine_ls_R_factor_gt 0.0263
_refine_ls_shift/su_max 0.005
_refine_ls_shift/su_mean 0.000
_refine_ls_structure_factor_coef Fsqd
_refine_ls_weighting_details 'w=1/[\s^2^(Fo^2^)+(0.0324P)^2^+1.0255P] where P=(Fo^2^+2Fc^2^)/3'
_refine_ls_weighting_scheme calc
_refine_ls_wR_factor_gt 0.0661
_refine_ls_wR_factor_ref 0.0680
_reflns_Friedel_coverage 0.000
_reflns_number_gt 19676
_reflns_number_total 22235
_reflns_threshold_expression 'I > 2\s(I)'
_cod_data_source_file c9cc06024c2.cif
_cod_data_source_block jk502
_cod_database_code 7124040
_shelx_shelxl_version_number 2018/3
_shelx_space_group_comment
;
The symmetry employed for this shelxl refinement is uniquely defined
by the following loop, which should always be used as a source of
symmetry information in preference to the above space-group names.
They are only intended as comments.
;
_shelx_estimated_absorpt_t_min 0.919
_shelx_estimated_absorpt_t_max 0.970

loop_
_space_group_symop_operation_xyz
'x, y, z'
'-x, -y, -z'

loop_
_atom_site_label
_atom_site_type_symbol
_atom_site_fract_x
_atom_site_fract_y
_atom_site_fract_z
_atom_site_U_iso_or_equiv
_atom_site_adp_type
_atom_site_occupancy
_atom_site_site_symmetry_order
_atom_site_calc_flag
_atom_site_refinement_flags_posn
_atom_site_refinement_flags_adp
_atom_site_refinement_flags_occupancy
_atom_site_disorder_assembly
_atom_site_disorder_group
Ru1A Ru 0.26883(2) 0.23074(2) 0.12535(2) 0.01175(2) Uani 1 1 d D . . . .
H1A H 0.2289(16) 0.2198(12) 0.0455(8) 0.026(4) Uiso 1 1 d D . . . .
P1A P 0.32688(3) 0.08480(2) 0.10889(2) 0.01352(5) Uani 1 1 d . . . . .
P2A P 0.25834(3) 0.38717(2) 0.10847(2) 0.01503(5) Uani 1 1 d . . . . .
O1A O 0.00061(9) 0.16360(8) 0.14201(6) 0.0325(2) Uani 1 1 d . . . . .
N1A N 0.45729(9) 0.27181(6) 0.10126(5) 0.01329(16) Uani 1 1 d . . . . .
N2A N 0.62772(9) 0.70922(7) 0.26795(5) 0.01495(17) Uani 1 1 d . . . . .
C1A C 0.10457(11) 0.19097(9) 0.13728(6) 0.0197(2) Uani 1 1 d . . . . .
C11A C 0.49652(10) 0.11336(8) 0.11984(7) 0.0172(2) Uani 1 1 d . . . . .
H11A H 0.525769 0.110969 0.170080 0.021 Uiso 1 1 calc R U . . .
H11B H 0.533295 0.066447 0.091329 0.021 Uiso 1 1 calc R U . . .
C12A C 0.53869(10) 0.20954(8) 0.09682(6) 0.01559(19) Uani 1 1 d . . . . .
C13A C 0.65775(11) 0.23169(9) 0.07750(7) 0.0222(2) Uani 1 1 d . . . . .
H13A H 0.709325 0.184988 0.071121 0.027 Uiso 1 1 calc R U . . .
C14A C 0.70030(12) 0.32583(10) 0.06755(7) 0.0237(2) Uani 1 1 d . . . . .
H14A H 0.782424 0.343687 0.055139 0.028 Uiso 1 1 calc R U . . .
C15A C 0.62419(11) 0.39129(9) 0.07566(6) 0.0196(2) Uani 1 1 d . . . . .
H15A H 0.655635 0.455195 0.071911 0.024 Uiso 1 1 calc R U . . .
C16A C 0.49630(10) 0.36541(8) 0.08986(6) 0.01464(19) Uani 1 1 d . . . . .
C17A C 0.41404(11) 0.43009(8) 0.09383(6) 0.01569(19) Uani 1 1 d . . . . .
C21A C 0.45644(12) 0.53175(8) 0.08390(6) 0.0181(2) Uani 1 1 d . . . . .
H21A H 0.383608 0.559072 0.065937 0.022 Uiso 1 1 calc R U . . .
H21B H 0.515425 0.534917 0.046810 0.022 Uiso 1 1 calc R U . . .
C22A C 0.51763(11) 0.59232(8) 0.14842(6) 0.01617(19) Uani 1 1 d . . . . .
C23A C 0.52856(12) 0.68948(8) 0.14953(6) 0.0188(2) Uani 1 1 d . . . . .
H23A H 0.498764 0.717729 0.109423 0.023 Uiso 1 1 calc R U . . .
C24A C 0.58279(11) 0.74453(8) 0.20905(6) 0.0177(2) Uani 1 1 d . . . . .
H24A H 0.588863 0.810487 0.208620 0.021 Uiso 1 1 calc R U . . .
C25A C 0.61973(12) 0.61571(8) 0.26598(6) 0.0179(2) Uani 1 1 d . . . . .
H25A H 0.652422 0.589125 0.306170 0.021 Uiso 1 1 calc R U . . .
C26A C 0.56625(12) 0.55613(8) 0.20830(6) 0.0188(2) Uani 1 1 d . . . . .
H26A H 0.562803 0.490457 0.209665 0.023 Uiso 1 1 calc R U . . .
C31A C 0.29720(11) 0.02477(8) 0.01881(6) 0.0184(2) Uani 1 1 d . . . . .
H31A H 0.339657 -0.031796 0.018033 0.022 Uiso 1 1 calc R U . . .
C32A C 0.35011(13) 0.08706(9) -0.03709(7) 0.0224(2) Uani 1 1 d . . . . .
H32A H 0.311207 0.143801 -0.036637 0.034 Uiso 1 1 calc R U . . .
H32B H 0.333019 0.052938 -0.083902 0.034 Uiso 1 1 calc R U . . .
H32C H 0.439875 0.104233 -0.026412 0.034 Uiso 1 1 calc R U . . .
C33A C 0.15833(13) -0.00808(10) 0.00125(8) 0.0281(3) Uani 1 1 d . . . . .
H33A H 0.127438 -0.050553 0.036013 0.042 Uiso 1 1 calc R U . . .
H33B H 0.144254 -0.040871 -0.046112 0.042 Uiso 1 1 calc R U . . .
H33C H 0.114330 0.046128 0.002598 0.042 Uiso 1 1 calc R U . . .
C41A C 0.29018(12) -0.01153(8) 0.16650(6) 0.0190(2) Uani 1 1 d . . . . .
H41A H 0.200292 -0.036826 0.155368 0.023 Uiso 1 1 calc R U . . .
C42A C 0.30631(15) 0.02529(10) 0.24443(7) 0.0288(3) Uani 1 1 d . . . . .
H42A H 0.393022 0.052762 0.257223 0.043 Uiso 1 1 calc R U . . .
H42B H 0.283340 -0.026352 0.273786 0.043 Uiso 1 1 calc R U . . .
H42C H 0.252911 0.073064 0.252231 0.043 Uiso 1 1 calc R U . . .
C43A C 0.36180(15) -0.09356(10) 0.15404(8) 0.0310(3) Uani 1 1 d . . . . .
H43A H 0.343335 -0.120323 0.105019 0.047 Uiso 1 1 calc R U . . .
H43B H 0.336951 -0.141494 0.186199 0.047 Uiso 1 1 calc R U . . .
H43C H 0.450947 -0.071348 0.162944 0.047 Uiso 1 1 calc R U . . .
C51A C 0.16339(12) 0.41378(9) 0.02903(7) 0.0205(2) Uani 1 1 d . . . . .
H51A H 0.180934 0.482734 0.024998 0.025 Uiso 1 1 calc R U . . .
C52A C 0.02468(12) 0.38793(11) 0.03480(8) 0.0291(3) Uani 1 1 d . . . . .
H52A H 0.005730 0.321522 0.042752 0.044 Uiso 1 1 calc R U . . .
H52B H -0.020833 0.399876 -0.009123 0.044 Uiso 1 1 calc R U . . .
H52C H -0.000085 0.425766 0.074471 0.044 Uiso 1 1 calc R U . . .
C53A C 0.19998(13) 0.36473(10) -0.03887(7) 0.0239(2) Uani 1 1 d . . . . .
H53A H 0.290479 0.374386 -0.039026 0.036 Uiso 1 1 calc R U . . .
H53B H 0.163625 0.390946 -0.080179 0.036 Uiso 1 1 calc R U . . .
H53C H 0.169158 0.297616 -0.040655 0.036 Uiso 1 1 calc R U . . .
C61A C 0.21491(13) 0.46418(9) 0.18317(7) 0.0238(2) Uani 1 1 d . . . . .
H61A H 0.285137 0.470113 0.220740 0.029 Uiso 1 1 calc R U . . .
C62A C 0.10004(15) 0.42023(11) 0.21713(8) 0.0326(3) Uani 1 1 d . . . . .
H62A H 0.025449 0.424639 0.186487 0.049 Uiso 1 1 calc R U . . .
H62C H 0.095988 0.453584 0.263293 0.049 Uiso 1 1 calc R U . . .
H62B H 0.105207 0.354363 0.223317 0.049 Uiso 1 1 calc R U . . .
C63A C 0.20025(15) 0.56457(10) 0.16777(9) 0.0316(3) Uani 1 1 d . . . . .
H63A H 0.275751 0.594667 0.149031 0.047 Uiso 1 1 calc R U . . .
H63B H 0.186243 0.599770 0.211547 0.047 Uiso 1 1 calc R U . . .
H63C H 0.129394 0.563401 0.132904 0.047 Uiso 1 1 calc R U . . .
Ru1B Ru 0.70861(2) 0.80462(2) 0.36167(2) 0.01240(2) Uani 1 1 d D . . . .
H1B H 0.7740(16) 0.8672(11) 0.4278(8) 0.028(4) Uiso 1 1 d D . . . .
P1B P 0.90111(3) 0.81628(2) 0.31744(2) 0.01541(5) Uani 1 1 d . . . . .
P2B P 0.55144(3) 0.77294(2) 0.43649(2) 0.01395(5) Uani 1 1 d . . . . .
O1B O 0.62093(10) 0.97602(7) 0.30925(6) 0.0293(2) Uani 1 1 d . . . . .
N1B N 0.77198(9) 0.68867(7) 0.40913(5) 0.01427(16) Uani 1 1 d . . . . .
N2B N 0.66203(9) 0.73303(7) 0.76018(5) 0.01574(17) Uani 1 1 d . . . . .
C1B C 0.65570(11) 0.90976(8) 0.32924(6) 0.0187(2) Uani 1 1 d . . . . .
C11B C 0.93378(11) 0.69645(8) 0.32711(6) 0.0191(2) Uani 1 1 d . . . . .
H11C H 0.901567 0.656485 0.283463 0.023 Uiso 1 1 calc R U . . .
H11D H 1.024580 0.697370 0.333341 0.023 Uiso 1 1 calc R U . . .
C12B C 0.87521(11) 0.65518(8) 0.38955(6) 0.0173(2) Uani 1 1 d . . . . .
C13B C 0.92314(13) 0.58393(10) 0.42097(7) 0.0244(2) Uani 1 1 d . . . . .
H13B H 0.997070 0.563824 0.406800 0.029 Uiso 1 1 calc R U . . .
C14B C 0.85867(13) 0.54180(10) 0.47496(7) 0.0245(2) Uani 1 1 d . . . . .
H14B H 0.887777 0.491135 0.496606 0.029 Uiso 1 1 calc R U . . .
C15B C 0.75510(12) 0.57343(9) 0.49610(6) 0.0203(2) Uani 1 1 d . . . . .
H15B H 0.712979 0.544732 0.532696 0.024 Uiso 1 1 calc R U . . .
C16B C 0.70809(11) 0.64985(8) 0.46387(6) 0.01499(19) Uani 1 1 d . . . . .
C17B C 0.60310(11) 0.68401(8) 0.48479(6) 0.01551(19) Uani 1 1 d . . . . .
C21B C 0.53018(11) 0.63953(8) 0.54171(6) 0.0178(2) Uani 1 1 d . . . . .
H21C H 0.528206 0.570996 0.535231 0.021 Uiso 1 1 calc R U . . .
H21D H 0.443670 0.651783 0.534466 0.021 Uiso 1 1 calc R U . . .
C22B C 0.57861(11) 0.67225(8) 0.61754(6) 0.0166(2) Uani 1 1 d . . . . .
C23B C 0.70151(11) 0.71120(9) 0.63755(6) 0.0184(2) Uani 1 1 d . . . . .
H23B H 0.759748 0.717876 0.602935 0.022 Uiso 1 1 calc R U . . .
C24B C 0.73891(11) 0.74018(8) 0.70775(6) 0.0177(2) Uani 1 1 d . . . . .
H24B H 0.823201 0.766518 0.719695 0.021 Uiso 1 1 calc R U . . .
C25B C 0.54297(11) 0.69559(9) 0.74037(6) 0.0189(2) Uani 1 1 d . . . . .
H25B H 0.486305 0.689819 0.775873 0.023 Uiso 1 1 calc R U . . .
C26B C 0.49893(11) 0.66522(9) 0.67146(6) 0.0196(2) Uani 1 1 d . . . . .
H26B H 0.414117 0.639478 0.660798 0.023 Uiso 1 1 calc R U . . .
C31B C 1.03429(11) 0.89349(9) 0.36684(7) 0.0213(2) Uani 1 1 d . . . . .
H31B H 1.108896 0.891459 0.339762 0.026 Uiso 1 1 calc R U . . .
C32B C 1.06123(13) 0.85846(11) 0.43974(7) 0.0273(3) Uani 1 1 d . . . . .
H32D H 0.986915 0.855806 0.465733 0.041 Uiso 1 1 calc R U . . .
H32E H 1.129317 0.901305 0.466191 0.041 Uiso 1 1 calc R U . . .
H32F H 1.084682 0.795875 0.433906 0.041 Uiso 1 1 calc R U . . .
C33B C 1.01036(14) 0.99473(10) 0.37538(9) 0.0307(3) Uani 1 1 d . . . . .
H33D H 0.995233 1.017280 0.328631 0.046 Uiso 1 1 calc R U . . .
H33E H 1.082846 1.033826 0.400925 0.046 Uiso 1 1 calc R U . . .
H33F H 0.937651 0.997974 0.402064 0.046 Uiso 1 1 calc R U . . .
C41B C 0.91860(12) 0.82629(9) 0.22177(6) 0.0212(2) Uani 1 1 d . . . . .
H41B H 0.848180 0.782080 0.196104 0.025 Uiso 1 1 calc R U . . .
C42B C 1.03678(13) 0.79554(10) 0.19614(7) 0.0262(3) Uani 1 1 d . . . . .
H42D H 1.109345 0.836198 0.220246 0.039 Uiso 1 1 calc R U . . .
H42E H 1.036865 0.799990 0.144992 0.039 Uiso 1 1 calc R U . . .
H42F H 1.039846 0.730733 0.206779 0.039 Uiso 1 1 calc R U . . .
C43B C 0.90313(16) 0.92324(12) 0.19898(8) 0.0340(3) Uani 1 1 d . . . . .
H43D H 0.828885 0.942433 0.217758 0.051 Uiso 1 1 calc R U . . .
H43E H 0.894517 0.921164 0.147237 0.051 Uiso 1 1 calc R U . . .
H43F H 0.976070 0.968265 0.217330 0.051 Uiso 1 1 calc R U . . .
C51B C 0.52627(11) 0.87478(8) 0.49696(6) 0.0189(2) Uani 1 1 d . . . . .
H51B H 0.507189 0.924597 0.465922 0.023 Uiso 1 1 calc R U . . .
C52B C 0.64468(13) 0.91583(10) 0.54351(7) 0.0253(3) Uani 1 1 d . . . . .
H52D H 0.669325 0.868431 0.573648 0.038 Uiso 1 1 calc R U . . .
H52E H 0.629205 0.970173 0.573211 0.038 Uiso 1 1 calc R U . . .
H52F H 0.711223 0.935120 0.513440 0.038 Uiso 1 1 calc R U . . .
C53B C 0.41742(14) 0.85710(10) 0.54331(8) 0.0280(3) Uani 1 1 d . . . . .
H53D H 0.340237 0.837571 0.513066 0.042 Uiso 1 1 calc R U . . .
H53E H 0.411364 0.914698 0.572116 0.042 Uiso 1 1 calc R U . . .
H53F H 0.431207 0.807758 0.574318 0.042 Uiso 1 1 calc R U . . .
C61B C 0.38856(11) 0.72697(9) 0.40068(6) 0.0199(2) Uani 1 1 d . . . . .
H61B H 0.336383 0.723120 0.441668 0.024 Uiso 1 1 calc R U . . .
C62B C 0.37478(13) 0.62890(10) 0.36311(8) 0.0273(3) Uani 1 1 d . . . . .
H62D H 0.409160 0.632540 0.317091 0.041 Uiso 1 1 calc R U . . .
H62E H 0.286798 0.602098 0.356162 0.041 Uiso 1 1 calc R U . . .
H62F H 0.419547 0.589199 0.391989 0.041 Uiso 1 1 calc R U . . .
C63B C 0.33923(13) 0.79491(11) 0.35191(8) 0.0277(3) Uani 1 1 d . . . . .
H63D H 0.340718 0.855497 0.378448 0.042 Uiso 1 1 calc R U . . .
H63E H 0.253922 0.769904 0.333557 0.042 Uiso 1 1 calc R U . . .
H63F H 0.391415 0.802915 0.312416 0.042 Uiso 1 1 calc R U . . .
C11S C 0.7958(3) 1.3132(2) 0.25952(16) 0.0348(6) Uani 0.835(8) 1 d D U P A 1
H11S H 0.763742 1.341724 0.220147 0.042 Uiso 0.835(8) 1 calc R U P A 1
C12S C 0.8523(3) 1.3677(2) 0.3179(2) 0.0419(7) Uani 0.835(8) 1 d D U P A 1
H12S H 0.858789 1.433813 0.319351 0.050 Uiso 0.835(8) 1 calc R U P A 1
C13S C 0.9000(4) 1.3255(3) 0.37498(18) 0.0492(9) Uani 0.835(8) 1 d D U P A 1
H13S H 0.940586 1.362904 0.415324 0.059 Uiso 0.835(8) 1 calc R U P A 1
C14S C 0.8885(4) 1.2297(3) 0.3732(2) 0.0516(9) Uani 0.835(8) 1 d D U P A 1
H14S H 0.921328 1.200993 0.412266 0.062 Uiso 0.835(8) 1 calc R U P A 1
C15S C 0.8296(3) 1.17570(19) 0.3150(2) 0.0505(8) Uani 0.835(8) 1 d D U P A 1
H15S H 0.819388 1.109461 0.314362 0.061 Uiso 0.835(8) 1 calc R U P A 1
C16S C 0.7853(2) 1.2173(2) 0.25759(19) 0.0410(7) Uani 0.835(8) 1 d D U P A 1
H16S H 0.747458 1.179862 0.216596 0.049 Uiso 0.835(8) 1 calc R U P A 1
C21S C 0.7953(19) 1.2821(12) 0.2640(10) 0.051(4) Uani 0.165(8) 1 d D U P A 2
H21S H 0.762485 1.290172 0.217595 0.061 Uiso 0.165(8) 1 calc R U P A 2
C22S C 0.865(2) 1.3562(11) 0.3040(9) 0.047(3) Uani 0.165(8) 1 d D U P A 2
H22S H 0.868088 1.418134 0.290137 0.057 Uiso 0.165(8) 1 calc R U P A 2
C23S C 0.9308(19) 1.3381(12) 0.3651(9) 0.047(3) Uani 0.165(8) 1 d D U P A 2
H23S H 0.986391 1.387330 0.390908 0.057 Uiso 0.165(8) 1 calc R U P A 2
C24S C 0.918(2) 1.2516(12) 0.3888(10) 0.048(3) Uani 0.165(8) 1 d D U P A 2
H24S H 0.964983 1.238802 0.429933 0.058 Uiso 0.165(8) 1 calc R U P A 2
C25S C 0.8349(14) 1.1843(10) 0.3519(12) 0.049(3) Uani 0.165(8) 1 d D U P A 2
H25S H 0.818870 1.124566 0.369856 0.058 Uiso 0.165(8) 1 calc R U P A 2
C26S C 0.7733(14) 1.1990(10) 0.2897(11) 0.050(3) Uani 0.165(8) 1 d D U P A 2
H26S H 0.715200 1.150333 0.265000 0.060 Uiso 0.165(8) 1 calc R U P A 2

loop_
_atom_site_aniso_label
_atom_site_aniso_U_11
_atom_site_aniso_U_22
_atom_site_aniso_U_33
_atom_site_aniso_U_23
_atom_site_aniso_U_13
_atom_site_aniso_U_12
Ru1A 0.01150(4) 0.01416(4) 0.00950(4) -0.00039(3) 0.00058(3) 0.00248(3)
P1A 0.01420(12) 0.01346(11) 0.01271(12) 0.00090(9) 0.00023(9) 0.00201(9)
P2A 0.01636(13) 0.01538(12) 0.01366(12) -0.00075(10) -0.00018(10) 0.00505(10)
O1A 0.0173(4) 0.0422(6) 0.0346(6) -0.0079(5) 0.0056(4) -0.0030(4)
N1A 0.0139(4) 0.0140(4) 0.0115(4) -0.0002(3) 0.0012(3) 0.0012(3)
N2A 0.0165(4) 0.0153(4) 0.0125(4) -0.0006(3) 0.0005(3) 0.0021(3)
C1A 0.0190(5) 0.0226(5) 0.0164(5) -0.0037(4) 0.0017(4) 0.0016(4)
C11A 0.0145(5) 0.0161(5) 0.0215(5) 0.0020(4) -0.0001(4) 0.0041(4)
C12A 0.0149(5) 0.0162(5) 0.0153(5) -0.0009(4) 0.0003(4) 0.0026(4)
C13A 0.0156(5) 0.0244(6) 0.0274(6) 0.0008(5) 0.0054(4) 0.0047(4)
C14A 0.0162(5) 0.0285(6) 0.0259(6) 0.0041(5) 0.0052(4) -0.0004(4)
C15A 0.0186(5) 0.0207(5) 0.0183(5) 0.0040(4) 0.0015(4) -0.0024(4)
C16A 0.0175(5) 0.0154(4) 0.0099(4) -0.0002(4) -0.0004(4) 0.0000(4)
C17A 0.0195(5) 0.0137(4) 0.0127(5) -0.0011(4) -0.0015(4) 0.0009(4)
C21A 0.0250(6) 0.0149(5) 0.0130(5) -0.0007(4) -0.0022(4) 0.0009(4)
C22A 0.0201(5) 0.0149(4) 0.0125(5) -0.0009(4) -0.0002(4) 0.0012(4)
C23A 0.0262(6) 0.0154(5) 0.0140(5) 0.0007(4) -0.0029(4) 0.0036(4)
C24A 0.0228(5) 0.0144(4) 0.0152(5) 0.0001(4) -0.0016(4) 0.0031(4)
C25A 0.0240(6) 0.0157(5) 0.0132(5) 0.0010(4) -0.0017(4) 0.0020(4)
C26A 0.0260(6) 0.0140(5) 0.0154(5) 0.0005(4) -0.0015(4) 0.0020(4)
C31A 0.0222(5) 0.0169(5) 0.0158(5) -0.0020(4) -0.0009(4) 0.0051(4)
C32A 0.0280(6) 0.0246(6) 0.0159(5) -0.0007(4) 0.0041(4) 0.0083(5)
C33A 0.0262(6) 0.0299(7) 0.0240(6) -0.0028(5) -0.0063(5) -0.0030(5)
C41A 0.0212(5) 0.0165(5) 0.0198(5) 0.0048(4) 0.0023(4) 0.0026(4)
C42A 0.0416(8) 0.0259(6) 0.0188(6) 0.0069(5) 0.0038(5) 0.0021(6)
C43A 0.0407(8) 0.0226(6) 0.0355(8) 0.0127(6) 0.0131(6) 0.0140(6)
C51A 0.0197(5) 0.0206(5) 0.0210(6) 0.0039(4) -0.0038(4) 0.0041(4)
C52A 0.0187(6) 0.0333(7) 0.0349(7) 0.0071(6) -0.0051(5) 0.0047(5)
C53A 0.0266(6) 0.0274(6) 0.0159(5) 0.0024(5) -0.0047(4) 0.0006(5)
C61A 0.0265(6) 0.0236(6) 0.0228(6) -0.0040(5) 0.0016(5) 0.0113(5)
C62A 0.0357(8) 0.0354(7) 0.0310(7) 0.0010(6) 0.0132(6) 0.0156(6)
C63A 0.0319(7) 0.0235(6) 0.0403(8) -0.0061(6) 0.0039(6) 0.0112(5)
Ru1B 0.01284(4) 0.01377(4) 0.01015(4) -0.00148(3) -0.00028(3) 0.00232(3)
P1B 0.01415(12) 0.01829(13) 0.01381(12) 0.00119(10) 0.00121(10) 0.00254(10)
P2B 0.01357(12) 0.01680(12) 0.01098(12) -0.00240(9) 0.00022(9) 0.00273(9)
O1B 0.0370(6) 0.0214(4) 0.0313(5) 0.0022(4) 0.0000(4) 0.0112(4)
N1B 0.0155(4) 0.0165(4) 0.0109(4) -0.0002(3) 0.0009(3) 0.0035(3)
N2B 0.0171(4) 0.0180(4) 0.0116(4) -0.0001(3) 0.0010(3) 0.0015(3)
C1B 0.0201(5) 0.0186(5) 0.0165(5) -0.0032(4) 0.0002(4) 0.0029(4)
C11B 0.0193(5) 0.0211(5) 0.0183(5) 0.0016(4) 0.0051(4) 0.0061(4)
C12B 0.0177(5) 0.0205(5) 0.0142(5) 0.0007(4) 0.0020(4) 0.0050(4)
C13B 0.0231(6) 0.0276(6) 0.0263(6) 0.0078(5) 0.0051(5) 0.0125(5)
C14B 0.0272(6) 0.0258(6) 0.0233(6) 0.0084(5) 0.0018(5) 0.0106(5)
C15B 0.0245(6) 0.0214(5) 0.0155(5) 0.0046(4) 0.0007(4) 0.0046(4)
C16B 0.0178(5) 0.0170(5) 0.0094(4) -0.0009(4) -0.0011(4) 0.0019(4)
C17B 0.0176(5) 0.0178(5) 0.0106(4) -0.0006(4) 0.0010(4) 0.0020(4)
C21B 0.0188(5) 0.0213(5) 0.0119(5) -0.0010(4) 0.0008(4) 0.0004(4)
C22B 0.0186(5) 0.0184(5) 0.0122(5) -0.0001(4) 0.0010(4) 0.0016(4)
C23B 0.0184(5) 0.0235(5) 0.0125(5) -0.0006(4) 0.0031(4) 0.0012(4)
C24B 0.0166(5) 0.0221(5) 0.0133(5) -0.0012(4) 0.0017(4) 0.0008(4)
C25B 0.0171(5) 0.0261(6) 0.0125(5) 0.0009(4) 0.0018(4) 0.0002(4)
C26B 0.0168(5) 0.0269(6) 0.0135(5) 0.0004(4) 0.0012(4) -0.0012(4)
C31B 0.0155(5) 0.0243(6) 0.0228(6) 0.0007(5) -0.0013(4) 0.0003(4)
C32B 0.0223(6) 0.0350(7) 0.0221(6) -0.0002(5) -0.0066(5) 0.0019(5)
C33B 0.0285(7) 0.0230(6) 0.0369(8) -0.0014(5) -0.0065(6) -0.0018(5)
C41B 0.0205(5) 0.0274(6) 0.0162(5) 0.0039(4) 0.0033(4) 0.0034(4)
C42B 0.0267(6) 0.0306(6) 0.0233(6) 0.0050(5) 0.0101(5) 0.0055(5)
C43B 0.0413(8) 0.0409(8) 0.0254(7) 0.0157(6) 0.0078(6) 0.0157(7)
C51B 0.0210(5) 0.0200(5) 0.0163(5) -0.0034(4) 0.0022(4) 0.0069(4)
C52B 0.0274(6) 0.0243(6) 0.0220(6) -0.0112(5) -0.0027(5) 0.0049(5)
C53B 0.0286(7) 0.0317(7) 0.0247(6) -0.0059(5) 0.0088(5) 0.0084(5)
C61B 0.0150(5) 0.0265(6) 0.0171(5) -0.0012(4) -0.0001(4) 0.0018(4)
C62B 0.0235(6) 0.0274(6) 0.0272(7) -0.0026(5) -0.0041(5) -0.0034(5)
C63B 0.0199(6) 0.0344(7) 0.0284(7) 0.0023(5) -0.0059(5) 0.0071(5)
C11S 0.0280(10) 0.0448(15) 0.0330(11) 0.0040(10) 0.0031(8) 0.0097(11)
C12S 0.0400(12) 0.0347(12) 0.0482(17) -0.0034(10) 0.0027(11) 0.0000(9)
C13S 0.0597(19) 0.0510(18) 0.0317(13) -0.0117(12) -0.0048(12) 0.0021(13)
C14S 0.064(2) 0.0518(19) 0.0367(17) 0.0077(14) -0.0102(14) 0.0074(16)
C15S 0.0498(14) 0.0332(11) 0.064(2) 0.0023(13) -0.0139(15) 0.0024(10)
C16S 0.0335(11) 0.0439(14) 0.0425(15) -0.0106(12) -0.0103(10) 0.0086(9)
C21S 0.048(6) 0.051(7) 0.047(6) -0.007(6) -0.020(5) 0.000(6)
C22S 0.068(6) 0.036(4) 0.039(5) 0.019(4) -0.003(4) 0.008(4)
C23S 0.068(6) 0.036(4) 0.039(5) 0.019(4) -0.003(4) 0.008(4)
C24S 0.051(7) 0.054(7) 0.043(7) 0.015(6) -0.004(6) 0.015(6)
C25S 0.042(6) 0.041(6) 0.063(7) 0.004(6) 0.000(6) 0.008(5)
C26S 0.043(5) 0.046(6) 0.059(7) 0.002(6) -0.003(6) 0.001(5)

loop_
_atom_type_symbol
_atom_type_description
_atom_type_scat_dispersion_real
_atom_type_scat_dispersion_imag
_atom_type_scat_source
C C 0.0033 0.0016 'International Tables Vol C Tables 4.2.6.8 and 6.1.1.4'
H H 0.0000 0.0000 'International Tables Vol C Tables 4.2.6.8 and 6.1.1.4'
N N 0.0061 0.0033 'International Tables Vol C Tables 4.2.6.8 and 6.1.1.4'
O O 0.0106 0.0060 'International Tables Vol C Tables 4.2.6.8 and 6.1.1.4'
P P 0.1023 0.0942 'International Tables Vol C Tables 4.2.6.8 and 6.1.1.4'
Ru Ru -1.2594 0.8363 'International Tables Vol C Tables 4.2.6.8 and 6.1.1.4'

loop_
_geom_angle_atom_site_label_1
_geom_angle_atom_site_label_2
_geom_angle_atom_site_label_3
_geom_angle
_geom_angle_site_symmetry_1
_geom_angle_site_symmetry_3
C1A Ru1A N1A 174.62(4) . .
C1A Ru1A N2B 98.47(5) . 2_666
N1A Ru1A N2B 86.80(4) . 2_666
C1A Ru1A P1A 97.11(4) . .
N1A Ru1A P1A 80.85(3) . .
N2B Ru1A P1A 99.77(3) 2_666 .
C1A Ru1A P2A 99.10(4) . .
N1A Ru1A P2A 81.76(3) . .
N2B Ru1A P2A 91.45(3) 2_666 .
P1A Ru1A P2A 158.687(11) . .
C1A Ru1A H1A 86.0(6) . .
N1A Ru1A H1A 88.9(6) . .
N2B Ru1A H1A 172.2(6) 2_666 .
P1A Ru1A H1A 86.0(6) . .
P2A Ru1A H1A 81.4(6) . .
C11A P1A C31A 102.98(6) . .
C11A P1A C41A 104.46(5) . .
C31A P1A C41A 103.04(6) . .
C11A P1A Ru1A 101.53(4) . .
C31A P1A Ru1A 117.27(4) . .
C41A P1A Ru1A 124.78(4) . .
C17A P2A C51A 105.20(6) . .
C17A P2A C61A 106.98(6) . .
C51A P2A C61A 104.75(6) . .
C17A P2A Ru1A 101.83(4) . .
C51A P2A Ru1A 117.99(4) . .
C61A P2A Ru1A 118.80(4) . .
C12A N1A C16A 119.47(9) . .
C12A N1A Ru1A 121.93(7) . .
C16A N1A Ru1A 118.60(7) . .
C25A N2A C24A 116.56(10) . .
C25A N2A Ru1B 123.33(8) . .
C24A N2A Ru1B 120.11(8) . .
O1A C1A Ru1A 177.04(11) . .
C12A C11A P1A 110.78(8) . .
C12A C11A H11A 109.5 . .
P1A C11A H11A 109.5 . .
C12A C11A H11B 109.5 . .
P1A C11A H11B 109.5 . .
H11A C11A H11B 108.1 . .
N1A C12A C13A 123.75(11) . .
N1A C12A C11A 116.62(10) . .
C13A C12A C11A 119.47(10) . .
C12A C13A C14A 117.75(11) . .
C12A C13A H13A 121.1 . .
C14A C13A H13A 121.1 . .
C15A C14A C13A 120.18(11) . .
C15A C14A H14A 119.9 . .
C13A C14A H14A 119.9 . .
C14A C15A C16A 121.21(11) . .
C14A C15A H15A 119.4 . .
C16A C15A H15A 119.4 . .
C17A C16A N1A 120.27(10) . .
C17A C16A C15A 122.43(10) . .
N1A C16A C15A 117.28(10) . .
C16A C17A C21A 120.61(10) . .
C16A C17A P2A 117.30(8) . .
C21A C17A P2A 122.06(9) . .
C17A C21A C22A 116.66(9) . .
C17A C21A H21A 108.1 . .
C22A C21A H21A 108.1 . .
C17A C21A H21B 108.1 . .
C22A C21A H21B 108.1 . .
H21A C21A H21B 107.3 . .
C26A C22A C23A 116.80(10) . .
C26A C22A C21A 123.11(10) . .
C23A C22A C21A 120.09(10) . .
C24A C23A C22A 119.89(11) . .
C24A C23A H23A 120.1 . .
C22A C23A H23A 120.1 . .
N2A C24A C23A 123.32(10) . .
N2A C24A H24A 118.3 . .
C23A C24A H24A 118.3 . .
N2A C25A C26A 123.32(11) . .
N2A C25A H25A 118.3 . .
C26A C25A H25A 118.3 . .
C25A C26A C22A 120.08(11) . .
C25A C26A H26A 120.0 . .
C22A C26A H26A 120.0 . .
C33A C31A C32A 110.80(10) . .
C33A C31A P1A 110.42(9) . .
C32A C31A P1A 111.81(8) . .
C33A C31A H31A 107.9 . .
C32A C31A H31A 107.9 . .
P1A C31A H31A 107.9 . .
C31A C32A H32A 109.5 . .
C31A C32A H32B 109.5 . .
H32A C32A H32B 109.5 . .
C31A C32A H32C 109.5 . .
H32A C32A H32C 109.5 . .
H32B C32A H32C 109.5 . .
C31A C33A H33A 109.5 . .
C31A C33A H33B 109.5 . .
H33A C33A H33B 109.5 . .
C31A C33A H33C 109.5 . .
H33A C33A H33C 109.5 . .
H33B C33A H33C 109.5 . .
C42A C41A C43A 110.75(11) . .
C42A C41A P1A 110.87(9) . .
C43A C41A P1A 114.47(9) . .
C42A C41A H41A 106.8 . .
C43A C41A H41A 106.8 . .
P1A C41A H41A 106.8 . .
C41A C42A H42A 109.5 . .
C41A C42A H42B 109.5 . .
H42A C42A H42B 109.5 . .
C41A C42A H42C 109.5 . .
H42A C42A H42C 109.5 . .
H42B C42A H42C 109.5 . .
C41A C43A H43A 109.5 . .
C41A C43A H43B 109.5 . .
H43A C43A H43B 109.5 . .
C41A C43A H43C 109.5 . .
H43A C43A H43C 109.5 . .
H43B C43A H43C 109.5 . .
C52A C51A C53A 109.83(11) . .
C52A C51A P2A 112.59(9) . .
C53A C51A P2A 111.18(8) . .
C52A C51A H51A 107.7 . .
C53A C51A H51A 107.7 . .
P2A C51A H51A 107.7 . .
C51A C52A H52A 109.5 . .
C51A C52A H52B 109.5 . .
H52A C52A H52B 109.5 . .
C51A C52A H52C 109.5 . .
H52A C52A H52C 109.5 . .
H52B C52A H52C 109.5 . .
C51A C53A H53A 109.5 . .
C51A C53A H53B 109.5 . .
H53A C53A H53B 109.5 . .
C51A C53A H53C 109.5 . .
H53A C53A H53C 109.5 . .
H53B C53A H53C 109.5 . .
C62A C61A C63A 108.91(11) . .
C62A C61A P2A 113.17(10) . .
C63A C61A P2A 116.79(10) . .
C62A C61A H61A 105.7 . .
C63A C61A H61A 105.7 . .
P2A C61A H61A 105.7 . .
C61A C62A H62A 109.5 . .
C61A C62A H62C 109.5 . .
H62A C62A H62C 109.5 . .
C61A C62A H62B 109.5 . .
H62A C62A H62B 109.5 . .
H62C C62A H62B 109.5 . .
C61A C63A H63A 109.5 . .
C61A C63A H63B 109.5 . .
H63A C63A H63B 109.5 . .
C61A C63A H63C 109.5 . .
H63A C63A H63C 109.5 . .
H63B C63A H63C 109.5 . .
C1B Ru1B N1B 174.66(4) . .
C1B Ru1B N2A 95.67(5) . .
N1B Ru1B N2A 89.35(4) . .
C1B Ru1B P1B 100.03(4) . .
N1B Ru1B P1B 81.77(3) . .
N2A Ru1B P1B 89.87(3) . .
C1B Ru1B P2B 95.74(4) . .
N1B Ru1B P2B 81.60(3) . .
N2A Ru1B P2B 99.34(3) . .
P1B Ru1B P2B 160.860(11) . .
C1B Ru1B H1B 87.9(6) . .
N1B Ru1B H1B 87.1(6) . .
N2A Ru1B H1B 175.6(6) . .
P1B Ru1B H1B 87.0(6) . .
P2B Ru1B H1B 82.8(6) . .
C11B P1B C31B 105.02(6) . .
C11B P1B C41B 101.03(6) . .
C31B P1B C41B 107.17(6) . .
C11B P1B Ru1B 99.71(4) . .
C31B P1B Ru1B 119.12(4) . .
C41B P1B Ru1B 121.34(4) . .
C17B P2B C61B 106.21(6) . .
C17B P2B C51B 111.19(5) . .
C61B P2B C51B 100.84(6) . .
C17B P2B Ru1B 102.02(4) . .
C61B P2B Ru1B 121.29(4) . .
C51B P2B Ru1B 115.11(4) . .
C12B N1B C16B 119.79(9) . .
C12B N1B Ru1B 121.49(7) . .
C16B N1B Ru1B 118.64(7) . .
C24B N2B C25B 115.90(10) . .
C24B N2B Ru1A 122.07(8) . 2_666
C25B N2B Ru1A 121.81(7) . 2_666
O1B C1B Ru1B 179.11(12) . .
C12B C11B P1B 111.66(8) . .
C12B C11B H11C 109.3 . .
P1B C11B H11C 109.3 . .
C12B C11B H11D 109.3 . .
P1B C11B H11D 109.3 . .
H11C C11B H11D 107.9 . .
N1B C12B C13B 123.62(11) . .
N1B C12B C11B 116.47(10) . .
C13B C12B C11B 119.82(11) . .
C12B C13B C14B 117.77(11) . .
C12B C13B H13B 121.1 . .
C14B C13B H13B 121.1 . .
C15B C14B C13B 120.32(11) . .
C15B C14B H14B 119.8 . .
C13B C14B H14B 119.8 . .
C14B C15B C16B 121.13(11) . .
C14B C15B H15B 119.4 . .
C16B C15B H15B 119.4 . .
C17B C16B N1B 120.34(10) . .
C17B C16B C15B 122.33(10) . .
N1B C16B C15B 117.32(10) . .
C16B C17B C21B 120.64(10) . .
C16B C17B P2B 116.96(8) . .
C21B C17B P2B 122.13(8) . .
C17B C21B C22B 116.02(10) . .
C17B C21B H21C 108.3 . .
C22B C21B H21C 108.3 . .
C17B C21B H21D 108.3 . .
C22B C21B H21D 108.3 . .
H21C C21B H21D 107.4 . .
C26B C22B C23B 116.34(11) . .
C26B C22B C21B 120.27(11) . .
C23B C22B C21B 123.39(10) . .
C24B C23B C22B 120.21(11) . .
C24B C23B H23B 119.9 . .
C22B C23B H23B 119.9 . .
N2B C24B C23B 123.58(11) . .
N2B C24B H24B 118.2 . .
C23B C24B H24B 118.2 . .
N2B C25B C26B 123.78(11) . .
N2B C25B H25B 118.1 . .
C26B C25B H25B 118.1 . .
C25B C26B C22B 120.20(11) . .
C25B C26B H26B 119.9 . .
C22B C26B H26B 119.9 . .
C33B C31B C32B 109.79(12) . .
C33B C31B P1B 111.48(9) . .
C32B C31B P1B 110.17(9) . .
C33B C31B H31B 108.4 . .
C32B C31B H31B 108.4 . .
P1B C31B H31B 108.4 . .
C31B C32B H32D 109.5 . .
C31B C32B H32E 109.5 . .
H32D C32B H32E 109.5 . .
C31B C32B H32F 109.5 . .
H32D C32B H32F 109.5 . .
H32E C32B H32F 109.5 . .
C31B C33B H33D 109.5 . .
C31B C33B H33E 109.5 . .
H33D C33B H33E 109.5 . .
C31B C33B H33F 109.5 . .
H33D C33B H33F 109.5 . .
H33E C33B H33F 109.5 . .
C43B C41B C42B 111.08(11) . .
C43B C41B P1B 112.60(10) . .
C42B C41B P1B 114.63(9) . .
C43B C41B H41B 105.9 . .
C42B C41B H41B 105.9 . .
P1B C41B H41B 105.9 . .
C41B C42B H42D 109.5 . .
C41B C42B H42E 109.5 . .
H42D C42B H42E 109.5 . .
C41B C42B H42F 109.5 . .
H42D C42B H42F 109.5 . .
H42E C42B H42F 109.5 . .
C41B C43B H43D 109.5 . .
C41B C43B H43E 109.5 . .
H43D C43B H43E 109.5 . .
C41B C43B H43F 109.5 . .
H43D C43B H43F 109.5 . .
H43E C43B H43F 109.5 . .
C52B C51B C53B 109.61(11) . .
C52B C51B P2B 111.55(8) . .
C53B C51B P2B 115.95(9) . .
C52B C51B H51B 106.4 . .
C53B C51B H51B 106.4 . .
P2B C51B H51B 106.4 . .
C51B C52B H52D 109.5 . .
C51B C52B H52E 109.5 . .
H52D C52B H52E 109.5 . .
C51B C52B H52F 109.5 . .
H52D C52B H52F 109.5 . .
H52E C52B H52F 109.5 . .
C51B C53B H53D 109.5 . .
C51B C53B H53E 109.5 . .
H53D C53B H53E 109.5 . .
C51B C53B H53F 109.5 . .
H53D C53B H53F 109.5 . .
H53E C53B H53F 109.5 . .
C63B C61B C62B 110.80(11) . .
C63B C61B P2B 110.41(9) . .
C62B C61B P2B 113.00(9) . .
C63B C61B H61B 107.5 . .
C62B C61B H61B 107.5 . .
P2B C61B H61B 107.5 . .
C61B C62B H62D 109.5 . .
C61B C62B H62E 109.5 . .
H62D C62B H62E 109.5 . .
C61B C62B H62F 109.5 . .
H62D C62B H62F 109.5 . .
H62E C62B H62F 109.5 . .
C61B C63B H63D 109.5 . .
C61B C63B H63E 109.5 . .
H63D C63B H63E 109.5 . .
C61B C63B H63F 109.5 . .
H63D C63B H63F 109.5 . .
H63E C63B H63F 109.5 . .
C12S C11S C16S 120.3(3) . .
C12S C11S H11S 119.8 . .
C16S C11S H11S 119.8 . .
C11S C12S C13S 119.5(3) . .
C11S C12S H12S 120.3 . .
C13S C12S H12S 120.3 . .
C14S C13S C12S 120.1(3) . .
C14S C13S H13S 119.9 . .
C12S C13S H13S 119.9 . .
C15S C14S C13S 119.9(3) . .
C15S C14S H14S 120.0 . .
C13S C14S H14S 120.0 . .
C14S C15S C16S 120.1(3) . .
C14S C15S H15S 120.0 . .
C16S C15S H15S 120.0 . .
C15S C16S C11S 120.0(2) . .
C15S C16S H16S 120.0 . .
C11S C16S H16S 120.0 . .
C26S C21S C22S 120.5(13) . .
C26S C21S H21S 119.8 . .
C22S C21S H21S 119.8 . .
C21S C22S C23S 117.9(13) . .
C21S C22S H22S 121.0 . .
C23S C22S H22S 121.0 . .
C24S C23S C22S 121.4(14) . .
C24S C23S H23S 119.3 . .
C22S C23S H23S 119.3 . .
C25S C24S C23S 117.5(13) . .
C25S C24S H24S 121.3 . .
C23S C24S H24S 121.3 . .
C24S C25S C26S 122.2(13) . .
C24S C25S H25S 118.9 . .
C26S C25S H25S 118.9 . .
C21S C26S C25S 119.4(12) . .
C21S C26S H26S 120.3 . .
C25S C26S H26S 120.3 . .

loop_
_geom_bond_atom_site_label_1
_geom_bond_atom_site_label_2
_geom_bond_distance
_geom_bond_site_symmetry_2
Ru1A C1A 1.8416(12) .
Ru1A N1A 2.1535(9) .
Ru1A N2B 2.2525(10) 2_666
Ru1A P1A 2.3048(3) .
Ru1A P2A 2.3317(3) .
Ru1A H1A 1.541(14) .
P1A C11A 1.8351(12) .
P1A C31A 1.8515(12) .
P1A C41A 1.8522(11) .
P2A C17A 1.7758(12) .
P2A C51A 1.8655(12) .
P2A C61A 1.8781(13) .
O1A C1A 1.1612(16) .
N1A C12A 1.3609(14) .
N1A C16A 1.3993(14) .
N2A C25A 1.3442(14) .
N2A C24A 1.3536(15) .
N2A Ru1B 2.2234(10) .
C11A C12A 1.5094(16) .
C11A H11A 0.9900 .
C11A H11B 0.9900 .
C12A C13A 1.3788(16) .
C13A C14A 1.4073(18) .
C13A H13A 0.9500 .
C14A C15A 1.3596(18) .
C14A H14A 0.9500 .
C15A C16A 1.4455(16) .
C15A H15A 0.9500 .
C16A C17A 1.3939(16) .
C17A C21A 1.5090(15) .
C21A C22A 1.5112(16) .
C21A H21A 0.9900 .
C21A H21B 0.9900 .
C22A C26A 1.3900(16) .
C22A C23A 1.3955(16) .
C23A C24A 1.3815(17) .
C23A H23A 0.9500 .
C24A H24A 0.9500 .
C25A C26A 1.3853(17) .
C25A H25A 0.9500 .
C26A H26A 0.9500 .
C31A C33A 1.5296(18) .
C31A C32A 1.5347(17) .
C31A H31A 1.0000 .
C32A H32A 0.9800 .
C32A H32B 0.9800 .
C32A H32C 0.9800 .
C33A H33A 0.9800 .
C33A H33B 0.9800 .
C33A H33C 0.9800 .
C41A C42A 1.5294(19) .
C41A C43A 1.5319(18) .
C41A H41A 1.0000 .
C42A H42A 0.9800 .
C42A H42B 0.9800 .
C42A H42C 0.9800 .
C43A H43A 0.9800 .
C43A H43B 0.9800 .
C43A H43C 0.9800 .
C51A C52A 1.5235(19) .
C51A C53A 1.5386(19) .
C51A H51A 1.0000 .
C52A H52A 0.9800 .
C52A H52B 0.9800 .
C52A H52C 0.9800 .
C53A H53A 0.9800 .
C53A H53B 0.9800 .
C53A H53C 0.9800 .
C61A C62A 1.532(2) .
C61A C63A 1.5338(19) .
C61A H61A 1.0000 .
C62A H62A 0.9800 .
C62A H62C 0.9800 .
C62A H62B 0.9800 .
C63A H63A 0.9800 .
C63A H63B 0.9800 .
C63A H63C 0.9800 .
Ru1B C1B 1.8379(12) .
Ru1B N1B 2.1414(9) .
Ru1B P1B 2.3136(3) .
Ru1B P2B 2.3278(3) .
Ru1B H1B 1.561(14) .
P1B C11B 1.8437(12) .
P1B C31B 1.8536(13) .
P1B C41B 1.8578(12) .
P2B C17B 1.7692(12) .
P2B C61B 1.8699(12) .
P2B C51B 1.8736(12) .
O1B C1B 1.1617(15) .
N1B C12B 1.3595(15) .
N1B C16B 1.4018(14) .
N2B C24B 1.3515(14) .
N2B C25B 1.3516(15) .
C11B C12B 1.5100(16) .
C11B H11C 0.9900 .
C11B H11D 0.9900 .
C12B C13B 1.3780(17) .
C13B C14B 1.4126(18) .
C13B H13B 0.9500 .
C14B C15B 1.3602(18) .
C14B H14B 0.9500 .
C15B C16B 1.4437(16) .
C15B H15B 0.9500 .
C16B C17B 1.3894(16) .
C17B C21B 1.5169(16) .
C21B C22B 1.5186(16) .
C21B H21C 0.9900 .
C21B H21D 0.9900 .
C22B C26B 1.3944(16) .
C22B C23B 1.3948(17) .
C23B C24B 1.3853(16) .
C23B H23B 0.9500 .
C24B H24B 0.9500 .
C25B C26B 1.3819(17) .
C25B H25B 0.9500 .
C26B H26B 0.9500 .
C31B C33B 1.5286(19) .
C31B C32B 1.5333(19) .
C31B H31B 1.0000 .
C32B H32D 0.9800 .
C32B H32E 0.9800 .
C32B H32F 0.9800 .
C33B H33D 0.9800 .
C33B H33E 0.9800 .
C33B H33F 0.9800 .
C41B C43B 1.5291(19) .
C41B C42B 1.5300(18) .
C41B H41B 1.0000 .
C42B H42D 0.9800 .
C42B H42E 0.9800 .
C42B H42F 0.9800 .
C43B H43D 0.9800 .
C43B H43E 0.9800 .
C43B H43F 0.9800 .
C51B C52B 1.5329(18) .
C51B C53B 1.5363(18) .
C51B H51B 1.0000 .
C52B H52D 0.9800 .
C52B H52E 0.9800 .
C52B H52F 0.9800 .
C53B H53D 0.9800 .
C53B H53E 0.9800 .
C53B H53F 0.9800 .
C61B C63B 1.5272(19) .
C61B C62B 1.5287(19) .
C61B H61B 1.0000 .
C62B H62D 0.9800 .
C62B H62E 0.9800 .
C62B H62F 0.9800 .
C63B H63D 0.9800 .
C63B H63E 0.9800 .
C63B H63F 0.9800 .
C11S C12S 1.369(4) .
C11S C16S 1.377(3) .
C11S H11S 0.9500 .
C12S C13S 1.389(4) .
C12S H12S 0.9500 .
C13S C14S 1.374(5) .
C13S H13S 0.9500 .
C14S C15S 1.372(4) .
C14S H14S 0.9500 .
C15S C16S 1.376(4) .
C15S H15S 0.9500 .
C16S H16S 0.9500 .
C21S C26S 1.328(13) .
C21S C22S 1.370(13) .
C21S H21S 0.9500 .
C22S C23S 1.383(13) .
C22S H22S 0.9500 .
C23S C24S 1.355(13) .
C23S H23S 0.9500 .
C24S C25S 1.349(13) .
C24S H24S 0.9500 .
C25S C26S 1.364(12) .
C25S H25S 0.9500 .
C26S H26S 0.9500 .

loop_
_geom_torsion_atom_site_label_1
_geom_torsion_atom_site_label_2
_geom_torsion_atom_site_label_3
_geom_torsion_atom_site_label_4
_geom_torsion
_geom_torsion_site_symmetry_1
C31A P1A C11A C12A 91.76(9) .
C41A P1A C11A C12A -160.86(8) .
Ru1A P1A C11A C12A -30.03(9) .
C16A N1A C12A C13A -3.90(17) .
Ru1A N1A C12A C13A 176.05(9) .
C16A N1A C12A C11A 171.50(10) .
Ru1A N1A C12A C11A -8.54(14) .
P1A C11A C12A N1A 26.79(13) .
P1A C11A C12A C13A -157.59(10) .
N1A C12A C13A C14A 5.44(19) .
C11A C12A C13A C14A -169.84(12) .
C12A C13A C14A C15A -1.2(2) .
C13A C14A C15A C16A -4.2(2) .
C12A N1A C16A C17A 179.67(10) .
Ru1A N1A C16A C17A -0.29(13) .
C12A N1A C16A C15A -1.64(15) .
Ru1A N1A C16A C15A 178.40(8) .
C14A C15A C16A C17A -175.71(12) .
C14A C15A C16A N1A 5.64(17) .
N1A C16A C17A C21A 178.05(10) .
C15A C16A C17A C21A -0.57(17) .
N1A C16A C17A P2A -3.61(14) .
C15A C16A C17A P2A 177.77(9) .
C51A P2A C17A C16A -118.56(9) .
C61A P2A C17A C16A 130.42(9) .
Ru1A P2A C17A C16A 5.07(9) .
C51A P2A C17A C21A 59.76(10) .
C61A P2A C17A C21A -51.27(10) .
Ru1A P2A C17A C21A -176.62(8) .
C16A C17A C21A C22A -84.67(14) .
P2A C17A C21A C22A 97.07(12) .
C17A C21A C22A C26A 18.27(17) .
C17A C21A C22A C23A -162.40(11) .
C26A C22A C23A C24A -1.66(18) .
C21A C22A C23A C24A 178.97(11) .
C25A N2A C24A C23A 1.33(17) .
Ru1B N2A C24A C23A -178.38(9) .
C22A C23A C24A N2A 0.27(19) .
C24A N2A C25A C26A -1.54(18) .
Ru1B N2A C25A C26A 178.17(9) .
N2A C25A C26A C22A 0.14(19) .
C23A C22A C26A C25A 1.46(18) .
C21A C22A C26A C25A -179.18(12) .
C11A P1A C31A C33A 177.79(9) .
C41A P1A C31A C33A 69.35(10) .
Ru1A P1A C31A C33A -71.74(9) .
C11A P1A C31A C32A -58.35(9) .
C41A P1A C31A C32A -166.79(9) .
Ru1A P1A C31A C32A 52.12(10) .
C11A P1A C41A C42A 74.10(10) .
C31A P1A C41A C42A -178.57(9) .
Ru1A P1A C41A C42A -41.40(11) .
C11A P1A C41A C43A -52.06(11) .
C31A P1A C41A C43A 55.27(11) .
Ru1A P1A C41A C43A -167.56(9) .
C17A P2A C51A C52A -175.81(9) .
C61A P2A C51A C52A -63.20(11) .
Ru1A P2A C51A C52A 71.55(10) .
C17A P2A C51A C53A 60.46(10) .
C61A P2A C51A C53A 173.07(9) .
Ru1A P2A C51A C53A -52.18(10) .
C17A P2A C61A C62A -162.46(10) .
C51A P2A C61A C62A 86.20(11) .
Ru1A P2A C61A C62A -48.11(11) .
C17A P2A C61A C63A 69.87(12) .
C51A P2A C61A C63A -41.47(12) .
Ru1A P2A C61A C63A -175.78(9) .
C31B P1B C11B C12B 92.85(10) .
C41B P1B C11B C12B -155.83(9) .
Ru1B P1B C11B C12B -31.01(9) .
C16B N1B C12B C13B -0.36(18) .
Ru1B N1B C12B C13B 176.59(10) .
C16B N1B C12B C11B 176.16(10) .
Ru1B N1B C12B C11B -6.88(14) .
P1B C11B C12B N1B 26.92(14) .
P1B C11B C12B C13B -156.42(11) .
N1B C12B C13B C14B 2.1(2) .
C11B C12B C13B C14B -174.35(12) .
C12B C13B C14B C15B -2.1(2) .
C13B C14B C15B C16B 0.4(2) .
C12B N1B C16B C17B 179.43(11) .
Ru1B N1B C16B C17B 2.39(14) .
C12B N1B C16B C15B -1.30(16) .
Ru1B N1B C16B C15B -178.34(8) .
C14B C15B C16B C17B -179.49(12) .
C14B C15B C16B N1B 1.25(18) .
N1B C16B C17B C21B 177.25(10) .
C15B C16B C17B C21B -1.99(17) .
N1B C16B C17B P2B 3.13(15) .
C15B C16B C17B P2B -176.11(9) .
C61B P2B C17B C16B 121.78(9) .
C51B P2B C17B C16B -129.38(9) .
Ru1B P2B C17B C16B -6.16(10) .
C61B P2B C17B C21B -52.24(10) .
C51B P2B C17B C21B 56.59(11) .
Ru1B P2B C17B C21B 179.82(8) .
C16B C17B C21B C22B 83.46(14) .
P2B C17B C21B C22B -102.73(11) .
C17B C21B C22B C26B 155.63(11) .
C17B C21B C22B C23B -23.62(17) .
C26B C22B C23B C24B 0.23(18) .
C21B C22B C23B C24B 179.51(11) .
C25B N2B C24B C23B -0.36(17) .
Ru1A N2B C24B C23B 174.41(9) 2_666
C22B C23B C24B N2B 0.09(19) .
C24B N2B C25B C26B 0.30(18) .
Ru1A N2B C25B C26B -174.47(10) 2_666
N2B C25B C26B C22B 0.0(2) .
C23B C22B C26B C25B -0.27(18) .
C21B C22B C26B C25B -179.58(11) .
C11B P1B C31B C33B -169.63(10) .
C41B P1B C31B C33B 83.50(11) .
Ru1B P1B C31B C33B -59.18(11) .
C11B P1B C31B C32B -47.49(10) .
C41B P1B C31B C32B -154.36(9) .
Ru1B P1B C31B C32B 62.96(10) .
C11B P1B C41B C43B -176.83(10) .
C31B P1B C41B C43B -67.16(11) .
Ru1B P1B C41B C43B 74.52(11) .
C11B P1B C41B C42B -48.55(11) .
C31B P1B C41B C42B 61.12(11) .
Ru1B P1B C41B C42B -157.20(8) .
C17B P2B C51B C52B 57.89(10) .
C61B P2B C51B C52B 170.17(9) .
Ru1B P2B C51B C52B -57.47(10) .
C17B P2B C51B C53B -68.52(11) .
C61B P2B C51B C53B 43.76(11) .
Ru1B P2B C51B C53B 176.12(8) .
C17B P2B C61B C63B -174.49(9) .
C51B P2B C61B C63B 69.47(10) .
Ru1B P2B C61B C63B -58.99(10) .
C17B P2B C61B C62B -49.77(10) .
C51B P2B C61B C62B -165.81(9) .
Ru1B P2B C61B C62B 65.72(10) .
C16S C11S C12S C13S 0.6(4) .
C11S C12S C13S C14S -1.1(5) .
C12S C13S C14S C15S -0.1(6) .
C13S C14S C15S C16S 1.9(6) .
C14S C15S C16S C11S -2.5(5) .
C12S C11S C16S C15S 1.2(4) .
C26S C21S C22S C23S 12(3) .
C21S C22S C23S C24S -7(3) .
C22S C23S C24S C25S -2(3) .
C23S C24S C25S C26S 5(3) .
C22S C21S C26S C25S -9(3) .
C24S C25S C26S C21S 0(3) .
